data_1571690
loop_
_publ_author_name
'Wang, Xunhua'
'Lv, Ruifeng'
'Li, Xiaoxun'

_publ_section_title
;
 Kinetic resolution of 1-(1-alkynyl)cyclopropyl ketones <i>via</i>
 gold-catalyzed divergent (4 + 4) cycloadditions: stereoselective access
 to furan fused eight-membered heterocycles.
;
_journal_issue 24
_journal_name_full 'Chemical science'
_journal_page_first 9361
_journal_page_last 9368
_journal_paper_doi 10.1039/d4sc02763a
_journal_volume 15
_journal_year 2024
_chemical_formula_moiety 'C40 H32 O6'
_chemical_formula_sum 'C40 H32 O6'
_chemical_formula_weight 608.65
_space_group_crystal_system triclinic
_space_group_IT_number 2
_space_group_name_Hall '-P 1'
_space_group_name_H-M_alt 'P -1'
_atom_sites_solution_hydrogens geom
_atom_sites_solution_primary dual
_audit_creation_date 2022-02-25
_audit_creation_method
;
Olex2 1.3
(compiled 2020.11.12 svn.r5f609507 for OlexSys, GUI svn.r6408)
;
_audit_update_record
;
2023-10-18 deposited with the CCDC.	2024-05-14 downloaded from the CCDC.
;
_cell_angle_alpha 78.461(2)
_cell_angle_beta 62.446(3)
_cell_angle_gamma 64.147(3)
_cell_formula_units_Z 2
_cell_length_a 12.1952(3)
_cell_length_b 12.2266(3)
_cell_length_c 12.7568(4)
_cell_measurement_reflns_used 18408
_cell_measurement_temperature 173(2)
_cell_measurement_theta_max 76.1750
_cell_measurement_theta_min 3.9450
_cell_volume 1517.58(9)
_computing_cell_refinement 'CrysAlisPro 1.171.41.112a (Rigaku OD, 2021)'
_computing_data_collection 'CrysAlisPro 1.171.41.112a (Rigaku OD, 2021)'
_computing_data_reduction 'CrysAlisPro 1.171.41.112a (Rigaku OD, 2021)'
_computing_molecular_graphics 'Olex2 1.3 (Dolomanov et al., 2009)'
_computing_publication_material 'Olex2 1.3 (Dolomanov et al., 2009)'
_computing_structure_refinement 'SHELXL 2018/3 (Sheldrick, 2015)'
_computing_structure_solution 'SHELXT  (Sheldrick, 2015)'
_diffrn_ambient_temperature 173(2)
_diffrn_detector 'Hybrid Pixel Array Detector'
_diffrn_detector_area_resol_mean 10.0000
_diffrn_detector_type HyPix
_diffrn_measured_fraction_theta_full 0.996
_diffrn_measured_fraction_theta_max 0.996
_diffrn_measurement_details
;
List of Runs (angles in degrees, time in seconds):

  # Type    Start    End  Width  t~exp~   \w     \q     \k     \f   Frames
#--------------------------------------------------------------------------
  1  \w     26.00  52.00   1.00    0.10    --   48.45  77.00 120.00   26
  2  \w     84.00 173.00   1.00    0.45    --  106.49  77.00 120.00   89
  3  \w     90.00 175.00   1.00    0.45    --  106.49  77.00  90.00   85
  4  \w     37.00  63.00   1.00    0.10    --   54.00  76.00  62.13   26
  5  \w     95.00 126.00   1.00    0.10    --   54.00  76.00  62.13   31
  6  \w    105.00 131.00   1.00    0.10    --   62.00  75.00  39.83   26
  7  \w     40.00  68.00   1.00    0.10    --   62.00  75.00  39.83   28
  8  \w     35.00  65.00   1.00    0.10    --   54.00  74.00 -43.15   30
  9  \w     66.00  92.00   1.00    0.10    --   54.00  74.00 -43.15   26
 10  \w    103.00 135.00   1.00    0.10    --   62.00  73.00  -4.58   32
 11  \w     41.00  75.00   1.00    0.10    --   62.00  73.00  -4.58   34
 12  \w     43.00  68.00   1.00    0.10    --   62.00  71.00 130.37   25
 13  \w     45.00  70.00   1.00    0.10    --   66.00  73.00  64.37   25
 14  \w     45.00  71.00   1.00    0.10    --   62.00  71.00 152.13   26
 15  \w     38.00  70.00   1.00    0.10    --   58.00  71.00 101.17   32
 16  \w     52.00  77.00   1.00    0.10    --   48.45  65.00 -94.00   25
 17  \w     43.00  71.00   1.00    0.10    --   48.45  38.00-180.00   28
 18  \w    139.00 178.00   1.00    0.45    --  106.49  38.00-120.00   39
 19  \w    109.00 172.00   1.00    0.45    --  106.49  77.00-180.00   63
 20  \w     99.00 130.00   1.00    0.45    --  106.49  38.00-120.00   31
 21  \w    121.00 157.00   1.00    0.45    --  106.49  38.00-180.00   36
 22  \w     89.00 173.00   1.00    0.45    --  106.49  65.00 -94.00   84
 23  \w     97.00 177.00   1.00    0.45    --  106.49  38.00 -30.00   80
 24  \w     99.00 158.00   1.00    0.45    --  106.49  57.00   0.00   59
 25  \w     95.00 177.00   1.00    0.45    --  106.49  57.00  60.00   82
 26  \w    145.00 173.00   1.00    0.45    --  106.49  19.00  30.00   28
 27  \w    107.00 133.00   1.00    0.45    --  106.49  19.00  30.00   26
 28  \w    111.00 147.00   1.00    0.45    --  106.49  19.00 -90.00   36
 29  \w     37.00  99.00   1.00    0.45    --  106.49 -99.00 -60.00   62
 30  \w     75.00 101.00   1.00    0.45    --  106.49 -99.00 -90.00   26
 31  \w     79.00 111.00   1.00    0.45    --  106.49-125.00-150.00   32
 32  \w     77.00 107.00   1.00    0.45    --  106.49-105.00-153.81   30
 33  \w     46.00  72.00   1.00    0.45    --  106.49-125.00-150.00   26
 34  \w     78.00 104.00   1.00    0.45    --  106.49 -99.00-150.00   26
 35  \w     35.00  60.00   1.00    0.45    --  106.49 -99.00 -90.00   25
 36  \w     34.00  70.00   1.00    0.45    --  106.49 -99.00-150.00   36
 37  \w     79.00 105.00   1.00    0.45    --  106.49 -99.00   0.00   26
 38  \w     60.00 101.00   1.00    0.45    --  106.49-125.00  90.00   41
 39  \w     42.00  91.00   1.00    0.45    --  106.49 -99.00 150.00   49
 40  \w     34.00 106.00   1.00    0.45    --  106.49 -99.00  90.00   72
 41  \w     80.00 105.00   1.00    0.45    --  106.49 -99.00  60.00   25
 42  \w     34.00  69.00   1.00    0.45    --  106.49 -99.00  60.00   35
 43  \w     34.00  67.00   1.00    0.45    --  106.49 -99.00   0.00   33
 44  \w     75.00 100.00   1.00    0.45    --  106.49 -99.00 -30.00   25
 45  \w     34.00  64.00   1.00    0.45    --  106.49 -57.00 -30.00   30
 46  \w     35.00  73.00   1.00    0.45    --  106.49 -77.00-150.00   38
 47  \w     78.00 104.00   1.00    0.45    --  106.49 -77.00-150.00   26
 48  \w     35.00  80.00   1.00    0.45    --  106.49 -77.00  90.00   45
 49  \w     52.00  77.00   1.00    0.45    --  106.49 -65.00 129.00   25
 50  \w     41.00  66.00   1.00    0.10    --   48.45 -65.00 129.00   25
 51  \w    -22.00  23.00   1.00    0.10    --   48.45 -65.00 129.00   45
 52  \w    -13.00  21.00   1.00    0.10    --   18.00  96.00  92.38   34
 53  \w    -14.00  13.00   1.00    0.10    --   18.00  99.00 -48.45   27
 54  \w    -20.00   9.00   1.00    0.10    --   14.00 102.00-156.20   29
 55  \w     12.00  37.00   1.00    0.10    --   42.00  92.00-133.87   25
 56  \w      3.00  38.00   1.00    0.10    --   30.00  86.00  70.46   35
 57  \w     -1.00  25.00   1.00    0.10    --  -34.00  95.00  14.86   26
 58  \w    -65.00  -4.00   1.00    0.10    --  -34.00  95.00  14.86   61
 59  \w    -63.00  16.00   1.00    0.10    --  -48.45  65.00 -94.00   79
 60  \w    -77.00 -17.00   1.00    0.45    --  -86.25  65.00 -94.00   60
 61  \w    -64.00 -15.00   1.00    0.45    --  -86.25  57.00  30.00   49
 62  \w    -99.00 -74.00   1.00    0.10    --  -48.45 -65.00 129.00   25
 63  \w    -52.00 -26.00   1.00    0.10    --  -48.45 -77.00 120.00   26
 64  \w    -52.00 -26.00   1.00    0.10    --  -48.45 -77.00   0.00   26
 65  \w    -56.00 -26.00   1.00    0.10    --  -48.45 -77.00 -30.00   30
 66  \w    -55.00 -26.00   1.00    0.10    --  -48.45 -77.00 -60.00   29
 67  \w    -58.00 -27.00   1.00    0.10    --  -48.45 -77.00 -90.00   31
 68  \w    -57.00 -26.00   1.00    0.10    --  -48.45 -77.00-150.00   31
 69  \w   -157.00-117.00   1.00    0.45    --  -86.25 -60.00 -91.38   40
 70  \w    -89.00 -63.00   1.00    0.45    --  -86.25 -77.00-120.00   26
 71  \w    -88.00 -63.00   1.00    0.45    --  -86.25 -77.00 -60.00   25
 72  \w   -110.00 -63.00   1.00    0.45    --  -86.25 -77.00-180.00   47
 73  \w   -150.00-110.00   1.00    0.45    --  -86.25 -77.00-120.00   40
 74  \w   -157.00-123.00   1.00    0.45    --  -86.25 -77.00-180.00   34
 75  \w    -89.00 -64.00   1.00    0.45    --  -86.25 -77.00  30.00   25
 76  \w    -89.00 -63.00   1.00    0.45    --  -86.00 -76.00  74.09   26
 77  \w    -57.00 -31.00   1.00    0.10    --  -54.00 -77.00 172.30   26
 78  \w   -111.00 -63.00   1.00    0.45    --  -86.25 -77.00 120.00   48
 79  \w   -159.00-106.00   1.00    0.45    --  -86.00 -76.00  74.09   53
 80  \w    -89.00 -64.00   1.00    0.45    --  -86.25 -76.00  91.93   25
 81  \w    -92.00 -64.00   1.00    0.45    --  -86.25 -76.00   8.02   28
 82  \w   -140.00-112.00   1.00    0.45    --  -86.25 -76.00  91.93   28
 83  \w   -156.00-116.00   1.00    0.45    --  -86.25 -76.00   8.02   40
 84  \w   -155.00-130.00   1.00    0.45    --  -86.25 -76.00 -44.11   25
 85  \w    -86.00 -51.00   1.00    0.45    --  -74.00 -76.00-138.74   35
 86  \w    -82.00 -56.00   1.00    0.45    --  -78.00 -75.00-145.79   26
 87  \w    -65.00 -39.00   1.00    0.10    --  -62.00 -76.00-115.34   26
 88  \w   -101.00 -65.00   1.00    0.45    --  -86.25 -74.00 -83.94   36
 89  \w   -153.00-105.00   1.00    0.45    --  -86.00 -74.00 -25.68   48
 90  \w    -69.00 -44.00   1.00    0.10    --  -66.00 -74.00-135.85   25
 91  \w    -89.00 -64.00   1.00    0.45    --  -86.25 -76.00 -44.11   25
 92  \w    -97.00 -64.00   1.00    0.45    --  -86.00 -74.00 -25.68   33
 93  \w    -96.00 -64.00   1.00    0.45    --  -86.25 -75.00 -14.62   32
 94  \w    -82.00 -56.00   1.00    0.45    --  -78.00 -75.00  74.14   26
 95  \w    -90.00 -65.00   1.00    0.45    --  -86.25 -74.00 139.14   25
 96  \w    -93.00 -67.00   1.00    0.45    --  -86.25 -73.00 151.99   26
 97  \w    -85.00 -60.00   1.00    0.45    --  -82.00 -74.00  50.90   25
 98  \w    -90.00 -65.00   1.00    0.45    --  -86.25 -73.00  39.56   25
 99  \w    -70.00 -41.00   1.00    0.10    --  -62.00 -73.00 141.82   29
100  \w    -80.00 -54.00   1.00    0.45    --  -74.00 -73.00  45.70   26
101  \w    -66.00 -41.00   1.00    0.10    --  -62.00 -73.00 -84.91   25
102  \w    -89.00 -59.00   1.00    0.45    --  -78.00 -72.00-106.95   30
103  \w   -125.00 -99.00   1.00    0.10    --  -66.00 -74.00-135.85   26
104  \w   -136.00-110.00   1.00    0.45    --  -86.25 -72.00-170.48   26
105  \w    -90.00 -65.00   1.00    0.45    --  -86.25 -72.00-170.48   25
106  \w    -91.00 -66.00   1.00    0.45    --  -86.25 -72.00-108.38   25
107  \w   -102.00 -65.00   1.00    0.45    --  -86.25 -72.00  30.29   37
108  \w   -149.00-123.00   1.00    0.45    --  -86.25 -72.00  30.29   26
109  \w    -83.00 -57.00   1.00    0.45    --  -78.00 -72.00 157.55   26
110  \w    -91.00 -66.00   1.00    0.45    --  -86.25 -70.00 154.83   25
111  \w   -120.00 -94.00   1.00    0.45    --  -86.25 -70.00 154.83   26
112  \w    -71.00 -46.00   1.00    0.10    --  -66.00 -70.00 113.37   25
113  \w    -74.00 -48.00   1.00    0.10    --  -66.00 -70.00 162.46   26
114  \w   -129.00-103.00   1.00    0.10    --  -66.00 -70.00 113.37   26
115  \w    -72.00 -47.00   1.00    0.10    --  -66.00 -70.00  -7.66   25
116  \w    -71.00 -46.00   1.00    0.10    --  -66.00 -69.00 -62.12   25
117  \w    -92.00 -66.00   1.00    0.45    --  -86.25 -70.00-140.53   26
118  \w    -75.00 -50.00   1.00    0.45    --  -70.00 -69.00 -91.25   25
119  \w   -101.00 -68.00   1.00    0.45    --  -86.25 -69.00 -47.64   33
120  \w   -156.00-130.00   1.00    0.45    --  -86.25 -69.00  85.70   26
121  \w   -101.00 -67.00   1.00    0.45    --  -86.25 -69.00  85.70   34
122  \w    -76.00 -47.00   1.00    0.10    --  -66.00 -68.00  51.72   29
123  \w   -150.00-114.00   1.00    0.45    --  -86.25 -65.00 129.00   36
124  \w   -104.00 -68.00   1.00    0.45    --  -86.25 -65.00 129.00   36
125  \w   -157.00-124.00   1.00    0.45    --  -86.25 -69.00 -47.64   33
126  \w   -100.00 -74.00   1.00    0.45    --  -86.25 -63.00 -70.16   26
127  \w   -104.00 -79.00   1.00    0.45    --  -86.25 -60.00 -91.38   25
128  \w    -97.00 -68.00   1.00    0.45    --  -86.25 -68.00-171.16   29
129  \w    -83.00 -57.00   1.00    0.45    --  -74.00 -67.00-178.37   26
;
_diffrn_measurement_device 'four-circle diffractometer'
_diffrn_measurement_device_type 'XtaLAB Synergy, Dualflex, HyPix'
_diffrn_measurement_method '\w scans'
_diffrn_orient_matrix_type 'CrysAlisPro convention (1999,Acta A55,543-557)'
_diffrn_orient_matrix_UB_11 0.1291283000
_diffrn_orient_matrix_UB_12 -0.0832129000
_diffrn_orient_matrix_UB_13 -0.0982862000
_diffrn_orient_matrix_UB_21 -0.0847986000
_diffrn_orient_matrix_UB_22 -0.0428587000
_diffrn_orient_matrix_UB_23 -0.0285181000
_diffrn_orient_matrix_UB_31 -0.0142077000
_diffrn_orient_matrix_UB_32 0.1041292000
_diffrn_orient_matrix_UB_33 -0.0898949000
_diffrn_radiation_monochromator mirror
_diffrn_radiation_probe x-ray
_diffrn_radiation_type 'Cu K\a'
_diffrn_radiation_wavelength 1.54184
_diffrn_reflns_av_R_equivalents 0.0970
_diffrn_reflns_av_unetI/netI 0.0489
_diffrn_reflns_Laue_measured_fraction_full 0.996
_diffrn_reflns_Laue_measured_fraction_max 0.996
_diffrn_reflns_limit_h_max 14
_diffrn_reflns_limit_h_min -14
_diffrn_reflns_limit_k_max 14
_diffrn_reflns_limit_k_min -14
_diffrn_reflns_limit_l_max 15
_diffrn_reflns_limit_l_min -15
_diffrn_reflns_number 41062
_diffrn_reflns_point_group_measured_fraction_full 0.996
_diffrn_reflns_point_group_measured_fraction_max 0.996
_diffrn_reflns_theta_full 67.068
_diffrn_reflns_theta_max 67.068
_diffrn_reflns_theta_min 3.909
_diffrn_source 'micro-focus sealed X-ray tube'
_diffrn_source_type 'PhotonJet (Cu) X-ray Source'
_exptl_absorpt_coefficient_mu 0.717
_exptl_absorpt_correction_T_max 1.00000
_exptl_absorpt_correction_T_min 0.67546
_exptl_absorpt_correction_type multi-scan
_exptl_absorpt_process_details
;
CrysAlisPro 1.171.41.112a (Rigaku Oxford Diffraction, 2021)
Empirical absorption correction using spherical harmonics,
implemented in SCALE3 ABSPACK scaling algorithm.
;
_exptl_crystal_colour 'clear light colourless'
_exptl_crystal_colour_lustre clear
_exptl_crystal_colour_modifier light
_exptl_crystal_colour_primary colourless
_exptl_crystal_density_diffrn 1.332
_exptl_crystal_description block
_exptl_crystal_F_000 640
_exptl_crystal_recrystallization_method 'Re-crystallisation from solvent: Ethylacetate'
_exptl_crystal_size_max 0.07
_exptl_crystal_size_mid 0.06
_exptl_crystal_size_min 0.05
_refine_diff_density_max 0.320
_refine_diff_density_min -0.257
_refine_diff_density_rms 0.048
_refine_ls_extinction_method none
_refine_ls_goodness_of_fit_ref 1.055
_refine_ls_hydrogen_treatment constr
_refine_ls_matrix_type full
_refine_ls_number_parameters 417
_refine_ls_number_reflns 5401
_refine_ls_number_restraints 0
_refine_ls_restrained_S_all 1.055
_refine_ls_R_factor_all 0.0611
_refine_ls_R_factor_gt 0.0496
_refine_ls_shift/su_max 0.000
_refine_ls_shift/su_mean 0.000
_refine_ls_structure_factor_coef Fsqd
_refine_ls_weighting_details 'w=1/[\s^2^(Fo^2^)+(0.0547P)^2^+0.7152P] where P=(Fo^2^+2Fc^2^)/3'
_refine_ls_weighting_scheme calc
_refine_ls_wR_factor_gt 0.1226
_refine_ls_wR_factor_ref 0.1296
_reflns_Friedel_coverage 0.000
_reflns_number_gt 4513
_reflns_number_total 5401
_reflns_threshold_expression 'I > 2\s(I)'
_cod_data_source_file d4sc02763a4.cif
_cod_data_source_block 220225a_auto
_cod_depositor_comments 'Adding full bibliography for 1571688--1571690.cif.'
_cod_original_cell_volume 1517.57(9)
_cod_database_code 1571690
_shelx_shelxl_version_number 2018/3
_chemical_oxdiff_formula CO
_shelx_space_group_comment
;
The symmetry employed for this shelxl refinement is uniquely defined
by the following loop, which should always be used as a source of
symmetry information in preference to the above space-group names.
They are only intended as comments.
;
_reflns_odcompleteness_completeness 99.80
_reflns_odcompleteness_iscentric 1
_reflns_odcompleteness_theta 66.97
_olex2_refinement_description
;
1. Fixed Uiso
 At 1.2 times of:
  All C(H) groups, All C(H,H) groups
 At 1.5 times of:
  All C(H,H,H) groups
2.a Ternary CH refined with riding coordinates:
 C12(H12), C28(H28)
2.b Secondary CH2 refined with riding coordinates:
 C19(H19A,H19B), C24(H24A,H24B)
2.c Aromatic/amide H refined with riding coordinates:
 C2(H2), C5(H5), C7(H7), C11(H11), C13(H13), C15(H15), C18(H18), C21(H21),
 C22(H22), C25(H25), C27(H27), C29(H29), C31(H31), C32(H32), C33(H33), C34(H34),
  C35(H35), C37(H37), C38(H38), C39(H39)
2.d Idealised Me refined as rotating group:
 C9(H9A,H9B,H9C), C17(H17A,H17B,H17C)
;
_olex2_submission_special_instructions 'No special instructions were received'
_oxdiff_exptl_absorpt_empirical_details
;
Empirical correction (ABSPACK) includes:
- Absorption correction using spherical harmonics
- Frame scaling
;
_oxdiff_exptl_absorpt_empirical_full_max 4.835
_oxdiff_exptl_absorpt_empirical_full_min 0.201

loop_
_space_group_symop_operation_xyz
'x, y, z'
'-x, -y, -z'

loop_
_atom_site_label
_atom_site_type_symbol
_atom_site_fract_x
_atom_site_fract_y
_atom_site_fract_z
_atom_site_U_iso_or_equiv
_atom_site_adp_type
_atom_site_occupancy
_atom_site_site_symmetry_order
_atom_site_calc_flag
_atom_site_refinement_flags_posn
_atom_site_refinement_flags_adp
_atom_site_refinement_flags_occupancy
_atom_site_disorder_assembly
_atom_site_disorder_group
O1 O 0.63331(12) 0.48597(10) 0.33906(12) 0.0340(3) Uani 1 1 d . . . . .
O2 O 0.47371(16) 1.01527(12) 0.14112(14) 0.0484(4) Uani 1 1 d . . . . .
O3 O 0.89697(15) -0.11997(12) 0.05862(14) 0.0487(4) Uani 1 1 d . . . . .
O4 O 0.51901(12) 0.34681(11) 0.12314(12) 0.0354(3) Uani 1 1 d . . . . .
O5 O 0.86454(16) -0.01108(13) -0.10293(13) 0.0519(4) Uani 1 1 d . . . . .
O6 O 0.07725(13) 0.15035(12) 0.65041(12) 0.0404(3) Uani 1 1 d . . . . .
C1 C 0.65665(18) 0.36445(15) 0.35456(16) 0.0309(4) Uani 1 1 d . . . . .
C2 C 0.5982(2) 0.81774(18) 0.1794(2) 0.0473(5) Uani 1 1 d . . . . .
H2 H 0.672929 0.837786 0.144595 0.057 Uiso 1 1 calc R U . . .
C3 C 0.77940(19) 0.05985(17) -0.00225(18) 0.0392(5) Uani 1 1 d . . . . .
C4 C 0.77274(17) 0.29169(16) 0.38086(16) 0.0305(4) Uani 1 1 d . . . . .
C5 C 0.3765(2) 0.75826(16) 0.28756(18) 0.0378(4) Uani 1 1 d . . . . .
H5 H 0.300957 0.739419 0.325492 0.045 Uiso 1 1 calc R U . . .
C6 C 0.62925(17) 0.16634(15) 0.22074(17) 0.0311(4) Uani 1 1 d . . . . .
C7 C 0.3622(2) 0.87558(17) 0.24385(18) 0.0388(4) Uani 1 1 d . . . . .
H7 H 0.278101 0.933776 0.251763 0.047 Uiso 1 1 calc R U . . .
C8 C 0.56215(17) 0.34473(15) 0.34050(16) 0.0295(4) Uani 1 1 d . . . . .
C9 C 0.3522(2) 1.10483(18) 0.1393(2) 0.0542(6) Uani 1 1 d . . . . .
H9A H 0.322647 1.073729 0.098361 0.081 Uiso 1 1 calc R U . . .
H9B H 0.366941 1.175951 0.099516 0.081 Uiso 1 1 calc R U . . .
H9C H 0.284611 1.125581 0.218964 0.081 Uiso 1 1 calc R U . . .
C10 C 0.42585(18) 0.20960(15) 0.42578(16) 0.0298(4) Uani 1 1 d . . . . .
C11 C 0.32918(19) 0.28688(16) 0.51963(18) 0.0366(4) Uani 1 1 d . . . . .
H11 H 0.343737 0.350844 0.532056 0.044 Uiso 1 1 calc R U . . .
C12 C 0.38309(17) 0.38628(15) 0.21338(17) 0.0314(4) Uani 1 1 d . . . . .
H12 H 0.370649 0.318335 0.266360 0.038 Uiso 1 1 calc R U . . .
C13 C 0.68319(19) 0.17514(17) 0.00894(18) 0.0377(4) Uani 1 1 d . . . . .
H13 H 0.668383 0.217042 -0.055787 0.045 Uiso 1 1 calc R U . . .
C14 C 0.47556(18) 0.46077(15) 0.31402(17) 0.0311(4) Uani 1 1 d . . . . .
C15 C 0.9977(2) 0.16035(19) 0.43022(19) 0.0427(5) Uani 1 1 d . . . . .
H15 H 1.071930 0.116524 0.447167 0.051 Uiso 1 1 calc R U . . .
C16 C 0.50041(19) 0.66966(16) 0.27572(17) 0.0339(4) Uani 1 1 d . . . . .
C17 C -0.0309(2) 0.2355(2) 0.7409(2) 0.0485(5) Uani 1 1 d . . . . .
H17A H -0.059313 0.314292 0.706478 0.073 Uiso 1 1 calc R U . . .
H17B H -0.001348 0.239205 0.797496 0.073 Uiso 1 1 calc R U . . .
H17C H -0.104853 0.210299 0.779630 0.073 Uiso 1 1 calc R U . . .
C18 C 0.40424(18) 0.11056(16) 0.41204(17) 0.0320(4) Uani 1 1 d . . . . .
H18 H 0.469206 0.055717 0.350546 0.038 Uiso 1 1 calc R U . . .
C19 C 0.9489(2) -0.1207(2) -0.0662(2) 0.0513(6) Uani 1 1 d . . . . .
H19A H 0.950266 -0.190980 -0.091930 0.062 Uiso 1 1 calc R U . . .
H19B H 1.040286 -0.125168 -0.101550 0.062 Uiso 1 1 calc R U . . .
C20 C 0.52428(18) 0.54321(16) 0.31272(17) 0.0325(4) Uani 1 1 d . . . . .
C21 C 0.2099(2) 0.27231(17) 0.59678(18) 0.0381(4) Uani 1 1 d . . . . .
H21 H 0.145166 0.326934 0.658500 0.046 Uiso 1 1 calc R U . . .
C22 C 0.28800(19) 0.09355(16) 0.48849(17) 0.0337(4) Uani 1 1 d . . . . .
H22 H 0.275658 0.027061 0.478595 0.040 Uiso 1 1 calc R U . . .
C23 C 0.4740(2) 0.90463(16) 0.18871(18) 0.0385(5) Uani 1 1 d . . . . .
C24 C 0.36168(18) 0.48800(16) 0.28313(18) 0.0334(4) Uani 1 1 d . . . . .
H24A H 0.349395 0.562058 0.236824 0.040 Uiso 1 1 calc R U . . .
H24B H 0.279654 0.502535 0.355513 0.040 Uiso 1 1 calc R U . . .
C25 C 0.9284(2) 0.28335(19) 0.45314(19) 0.0414(5) Uani 1 1 d . . . . .
H25 H 0.956670 0.322554 0.484936 0.050 Uiso 1 1 calc R U . . .
C26 C 0.60764(18) 0.22775(15) 0.12205(17) 0.0320(4) Uani 1 1 d . . . . .
C27 C 0.95623(19) 0.10259(18) 0.38190(19) 0.0402(5) Uani 1 1 d . . . . .
H27 H 1.002806 0.019660 0.366110 0.048 Uiso 1 1 calc R U . . .
C28 C 0.56066(18) 0.22037(15) 0.34510(16) 0.0298(4) Uani 1 1 d . . . . .
H28 H 0.620765 0.168129 0.382176 0.036 Uiso 1 1 calc R U . . .
C29 C 0.1641(2) 0.41613(17) 0.2162(2) 0.0402(5) Uani 1 1 d . . . . .
H29 H 0.146929 0.372295 0.286340 0.048 Uiso 1 1 calc R U . . .
C30 C 0.28454(18) 0.43248(15) 0.15837(17) 0.0330(4) Uani 1 1 d . . . . .
C31 C 0.3084(2) 0.49670(19) 0.0534(2) 0.0437(5) Uani 1 1 d . . . . .
H31 H 0.388931 0.507436 0.013332 0.052 Uiso 1 1 calc R U . . .
C32 C 0.81727(19) 0.34886(17) 0.42932(18) 0.0370(4) Uani 1 1 d . . . . .
H32 H 0.771332 0.431741 0.445489 0.044 Uiso 1 1 calc R U . . .
C33 C 0.6116(2) 0.70262(18) 0.2212(2) 0.0437(5) Uani 1 1 d . . . . .
H33 H 0.695937 0.645037 0.213389 0.052 Uiso 1 1 calc R U . . .
C34 C 0.72667(18) 0.04575(16) 0.20392(18) 0.0334(4) Uani 1 1 d . . . . .
H34 H 0.741292 0.000552 0.267568 0.040 Uiso 1 1 calc R U . . .
C35 C 0.0694(2) 0.4646(2) 0.1701(2) 0.0517(6) Uani 1 1 d . . . . .
H35 H -0.010884 0.453211 0.209299 0.062 Uiso 1 1 calc R U . . .
C36 C 0.79898(18) -0.00358(16) 0.09340(18) 0.0362(4) Uani 1 1 d . . . . .
C37 C 0.2142(2) 0.5452(2) 0.0072(2) 0.0522(6) Uani 1 1 d . . . . .
H37 H 0.231673 0.588208 -0.063460 0.063 Uiso 1 1 calc R U . . .
C38 C 0.84565(18) 0.16769(16) 0.35693(18) 0.0357(4) Uani 1 1 d . . . . .
H38 H 0.819468 0.127893 0.323509 0.043 Uiso 1 1 calc R U . . .
C39 C 0.0944(2) 0.5299(2) 0.0656(2) 0.0548(6) Uani 1 1 d . . . . .
H39 H 0.030566 0.563356 0.035029 0.066 Uiso 1 1 calc R U . . .
C40 C 0.18916(18) 0.17515(16) 0.58026(17) 0.0320(4) Uani 1 1 d . . . . .

loop_
_atom_site_aniso_label
_atom_site_aniso_U_11
_atom_site_aniso_U_22
_atom_site_aniso_U_33
_atom_site_aniso_U_23
_atom_site_aniso_U_13
_atom_site_aniso_U_12
O1 0.0382(7) 0.0221(6) 0.0512(8) 0.0041(5) -0.0244(6) -0.0159(5)
O2 0.0641(9) 0.0258(7) 0.0654(10) 0.0125(6) -0.0332(8) -0.0254(7)
O3 0.0475(8) 0.0292(7) 0.0543(9) -0.0066(6) -0.0159(7) -0.0059(6)
O4 0.0356(7) 0.0243(6) 0.0423(7) 0.0070(5) -0.0152(6) -0.0128(5)
O5 0.0550(9) 0.0386(8) 0.0455(9) -0.0078(7) -0.0116(7) -0.0116(7)
O6 0.0361(7) 0.0377(7) 0.0467(8) -0.0002(6) -0.0112(6) -0.0209(6)
C1 0.0373(9) 0.0202(8) 0.0384(10) 0.0034(7) -0.0167(8) -0.0149(7)
C2 0.0488(12) 0.0350(11) 0.0703(15) 0.0118(10) -0.0292(11) -0.0278(10)
C3 0.0383(10) 0.0333(10) 0.0432(11) -0.0030(9) -0.0100(9) -0.0186(8)
C4 0.0307(9) 0.0270(9) 0.0361(10) 0.0035(7) -0.0139(8) -0.0152(7)
C5 0.0393(10) 0.0275(9) 0.0498(12) 0.0028(8) -0.0189(9) -0.0172(8)
C6 0.0317(9) 0.0240(8) 0.0416(10) 0.0011(8) -0.0148(8) -0.0158(7)
C7 0.0420(10) 0.0260(9) 0.0489(12) 0.0007(8) -0.0210(9) -0.0125(8)
C8 0.0316(9) 0.0218(8) 0.0382(10) 0.0022(7) -0.0150(8) -0.0140(7)
C9 0.0683(15) 0.0237(10) 0.0680(15) 0.0098(10) -0.0315(13) -0.0175(10)
C10 0.0353(9) 0.0226(8) 0.0373(10) 0.0071(7) -0.0195(8) -0.0150(7)
C11 0.0422(10) 0.0256(9) 0.0463(11) -0.0003(8) -0.0176(9) -0.0182(8)
C12 0.0329(9) 0.0222(8) 0.0394(10) 0.0041(7) -0.0142(8) -0.0142(7)
C13 0.0419(10) 0.0316(10) 0.0404(11) 0.0050(8) -0.0161(9) -0.0187(8)
C14 0.0326(9) 0.0213(8) 0.0417(10) 0.0016(7) -0.0158(8) -0.0133(7)
C15 0.0362(10) 0.0428(11) 0.0530(13) 0.0040(9) -0.0238(9) -0.0153(9)
C16 0.0419(10) 0.0235(9) 0.0434(11) 0.0020(8) -0.0202(9) -0.0175(8)
C17 0.0392(11) 0.0448(12) 0.0509(13) -0.0014(10) -0.0076(10) -0.0194(9)
C18 0.0348(9) 0.0236(8) 0.0410(10) 0.0009(7) -0.0180(8) -0.0127(7)
C19 0.0462(12) 0.0407(12) 0.0540(14) -0.0107(10) -0.0137(10) -0.0100(10)
C20 0.0349(9) 0.0238(8) 0.0437(11) 0.0036(8) -0.0196(8) -0.0140(7)
C21 0.0398(10) 0.0281(9) 0.0425(11) -0.0039(8) -0.0115(9) -0.0149(8)
C22 0.0392(10) 0.0258(9) 0.0442(11) 0.0035(8) -0.0208(9) -0.0177(8)
C23 0.0555(12) 0.0236(9) 0.0466(11) 0.0048(8) -0.0257(10) -0.0220(9)
C24 0.0348(9) 0.0236(8) 0.0451(11) 0.0016(8) -0.0193(8) -0.0126(7)
C25 0.0426(11) 0.0436(11) 0.0504(12) 0.0003(9) -0.0246(10) -0.0225(9)
C26 0.0329(9) 0.0229(8) 0.0426(11) 0.0040(8) -0.0162(8) -0.0146(7)
C27 0.0361(10) 0.0305(10) 0.0535(12) 0.0006(9) -0.0200(9) -0.0118(8)
C28 0.0339(9) 0.0199(8) 0.0394(10) 0.0043(7) -0.0178(8) -0.0134(7)
C29 0.0417(11) 0.0319(10) 0.0531(12) 0.0036(9) -0.0212(9) -0.0201(8)
C30 0.0373(10) 0.0218(8) 0.0451(11) 0.0001(8) -0.0192(8) -0.0144(7)
C31 0.0469(11) 0.0434(11) 0.0507(12) 0.0091(10) -0.0255(10) -0.0248(10)
C32 0.0404(10) 0.0305(9) 0.0458(11) 0.0000(8) -0.0197(9) -0.0172(8)
C33 0.0428(11) 0.0311(10) 0.0655(14) 0.0071(9) -0.0280(10) -0.0192(9)
C34 0.0353(9) 0.0246(9) 0.0447(11) 0.0045(8) -0.0192(8) -0.0151(7)
C35 0.0434(11) 0.0426(12) 0.0813(17) -0.0016(12) -0.0317(12) -0.0210(10)
C36 0.0328(9) 0.0242(9) 0.0494(12) -0.0015(8) -0.0148(9) -0.0116(7)
C37 0.0639(14) 0.0490(13) 0.0575(14) 0.0121(11) -0.0386(12) -0.0253(11)
C38 0.0346(9) 0.0295(9) 0.0483(11) -0.0006(8) -0.0190(9) -0.0153(8)
C39 0.0587(14) 0.0447(12) 0.0806(17) -0.0030(12) -0.0473(13) -0.0166(11)
C40 0.0332(9) 0.0281(9) 0.0384(10) 0.0076(8) -0.0181(8) -0.0154(7)

loop_
_atom_type_symbol
_atom_type_description
_atom_type_scat_dispersion_real
_atom_type_scat_dispersion_imag
_atom_type_scat_source
C C 0.0181 0.0091 'International Tables Vol C Tables 4.2.6.8 and 6.1.1.4'
H H 0.0000 0.0000 'International Tables Vol C Tables 4.2.6.8 and 6.1.1.4'
O O 0.0492 0.0322 'International Tables Vol C Tables 4.2.6.8 and 6.1.1.4'

loop_
_geom_angle_atom_site_label_1
_geom_angle_atom_site_label_2
_geom_angle_atom_site_label_3
_geom_angle
_geom_angle_site_symmetry_1
_geom_angle_site_symmetry_3
_geom_angle_publ_flag
C20 O1 C1 107.74(13) . . ?
C23 O2 C9 117.77(16) . . ?
C36 O3 C19 105.39(16) . . ?
C26 O4 C12 119.60(13) . . ?
C3 O5 C19 104.90(16) . . ?
C40 O6 C17 117.90(14) . . ?
O1 C1 C4 113.55(14) . . ?
C8 C1 O1 109.44(15) . . ?
C8 C1 C4 137.01(16) . . ?
C23 C2 H2 119.8 . . ?
C33 C2 H2 119.8 . . ?
C33 C2 C23 120.41(18) . . ?
C13 C3 O5 128.1(2) . . ?
C13 C3 C36 121.58(19) . . ?
C36 C3 O5 110.30(17) . . ?
C32 C4 C1 119.18(16) . . ?
C38 C4 C1 123.26(16) . . ?
C38 C4 C32 117.53(17) . . ?
C7 C5 H5 119.3 . . ?
C16 C5 H5 119.3 . . ?
C16 C5 C7 121.47(17) . . ?
C26 C6 C28 125.85(16) . . ?
C26 C6 C34 117.57(17) . . ?
C34 C6 C28 116.52(17) . . ?
C5 C7 H7 120.2 . . ?
C23 C7 C5 119.54(18) . . ?
C23 C7 H7 120.2 . . ?
C1 C8 C14 106.73(14) . . ?
C1 C8 C28 124.15(16) . . ?
C14 C8 C28 129.01(16) . . ?
O2 C9 H9A 109.5 . . ?
O2 C9 H9B 109.5 . . ?
O2 C9 H9C 109.5 . . ?
H9A C9 H9B 109.5 . . ?
H9A C9 H9C 109.5 . . ?
H9B C9 H9C 109.5 . . ?
C11 C10 C18 117.87(16) . . ?
C11 C10 C28 122.34(15) . . ?
C18 C10 C28 119.47(15) . . ?
C10 C11 H11 119.0 . . ?
C10 C11 C21 122.04(16) . . ?
C21 C11 H11 119.0 . . ?
O4 C12 H12 109.6 . . ?
O4 C12 C24 107.28(13) . . ?
O4 C12 C30 110.37(15) . . ?
C24 C12 H12 109.6 . . ?
C30 C12 H12 109.6 . . ?
C30 C12 C24 110.41(14) . . ?
C3 C13 H13 121.3 . . ?
C3 C13 C26 117.30(19) . . ?
C26 C13 H13 121.3 . . ?
C8 C14 C24 128.21(15) . . ?
C20 C14 C8 106.32(16) . . ?
C20 C14 C24 125.28(16) . . ?
C25 C15 H15 120.2 . . ?
C25 C15 C27 119.57(19) . . ?
C27 C15 H15 120.2 . . ?
C5 C16 C20 124.41(16) . . ?
C5 C16 C33 117.61(17) . . ?
C33 C16 C20 117.94(17) . . ?
O6 C17 H17A 109.5 . . ?
O6 C17 H17B 109.5 . . ?
O6 C17 H17C 109.5 . . ?
H17A C17 H17B 109.5 . . ?
H17A C17 H17C 109.5 . . ?
H17B C17 H17C 109.5 . . ?
C10 C18 H18 119.6 . . ?
C22 C18 C10 120.89(17) . . ?
C22 C18 H18 119.6 . . ?
O3 C19 O5 108.66(16) . . ?
O3 C19 H19A 110.0 . . ?
O3 C19 H19B 110.0 . . ?
O5 C19 H19A 110.0 . . ?
O5 C19 H19B 110.0 . . ?
H19A C19 H19B 108.3 . . ?
O1 C20 C16 113.76(14) . . ?
C14 C20 O1 109.75(15) . . ?
C14 C20 C16 135.86(18) . . ?
C11 C21 H21 120.4 . . ?
C40 C21 C11 119.19(17) . . ?
C40 C21 H21 120.4 . . ?
C18 C22 H22 119.8 . . ?
C18 C22 C40 120.41(16) . . ?
C40 C22 H22 119.8 . . ?
O2 C23 C2 115.09(17) . . ?
O2 C23 C7 125.27(19) . . ?
C7 C23 C2 119.64(17) . . ?
C12 C24 H24A 108.8 . . ?
C12 C24 H24B 108.8 . . ?
C14 C24 C12 113.82(15) . . ?
C14 C24 H24A 108.8 . . ?
C14 C24 H24B 108.8 . . ?
H24A C24 H24B 107.7 . . ?
C15 C25 H25 119.7 . . ?
C15 C25 C32 120.58(18) . . ?
C32 C25 H25 119.7 . . ?
O4 C26 C6 124.60(16) . . ?
O4 C26 C13 113.04(16) . . ?
C13 C26 C6 122.21(17) . . ?
C15 C27 H27 119.9 . . ?
C15 C27 C38 120.23(18) . . ?
C38 C27 H27 119.9 . . ?
C6 C28 H28 104.4 . . ?
C8 C28 C6 111.57(14) . . ?
C8 C28 C10 115.84(14) . . ?
C8 C28 H28 104.4 . . ?
C10 C28 C6 114.71(14) . . ?
C10 C28 H28 104.4 . . ?
C30 C29 H29 119.7 . . ?
C35 C29 H29 119.7 . . ?
C35 C29 C30 120.6(2) . . ?
C29 C30 C12 120.15(17) . . ?
C31 C30 C12 121.18(16) . . ?
C31 C30 C29 118.59(18) . . ?
C30 C31 H31 119.5 . . ?
C37 C31 C30 120.97(19) . . ?
C37 C31 H31 119.5 . . ?
C4 C32 H32 119.6 . . ?
C25 C32 C4 120.78(18) . . ?
C25 C32 H32 119.6 . . ?
C2 C33 C16 121.28(19) . . ?
C2 C33 H33 119.4 . . ?
C16 C33 H33 119.4 . . ?
C6 C34 H34 120.4 . . ?
C36 C34 C6 119.23(18) . . ?
C36 C34 H34 120.4 . . ?
C29 C35 H35 120.0 . . ?
C39 C35 C29 119.9(2) . . ?
C39 C35 H35 120.0 . . ?
C3 C36 O3 109.73(18) . . ?
C34 C36 O3 128.23(19) . . ?
C34 C36 C3 122.02(17) . . ?
C31 C37 H37 119.9 . . ?
C39 C37 C31 120.1(2) . . ?
C39 C37 H37 119.9 . . ?
C4 C38 H38 119.4 . . ?
C27 C38 C4 121.30(17) . . ?
C27 C38 H38 119.4 . . ?
C35 C39 H39 120.1 . . ?
C37 C39 C35 119.8(2) . . ?
C37 C39 H39 120.1 . . ?
O6 C40 C21 124.77(17) . . ?
O6 C40 C22 115.68(15) . . ?
C22 C40 C21 119.53(16) . . ?

loop_
_geom_bond_atom_site_label_1
_geom_bond_atom_site_label_2
_geom_bond_distance
_geom_bond_site_symmetry_2
_geom_bond_publ_flag
O1 C1 1.376(2) . ?
O1 C20 1.371(2) . ?
O2 C9 1.415(3) . ?
O2 C23 1.367(2) . ?
O3 C19 1.416(3) . ?
O3 C36 1.389(2) . ?
O4 C12 1.437(2) . ?
O4 C26 1.382(2) . ?
O5 C3 1.381(2) . ?
O5 C19 1.437(3) . ?
O6 C17 1.425(2) . ?
O6 C40 1.370(2) . ?
C1 C4 1.459(3) . ?
C1 C8 1.367(2) . ?
C2 H2 0.9300 . ?
C2 C23 1.385(3) . ?
C2 C33 1.368(3) . ?
C3 C13 1.366(3) . ?
C3 C36 1.370(3) . ?
C4 C32 1.407(3) . ?
C4 C38 1.393(2) . ?
C5 H5 0.9300 . ?
C5 C7 1.397(3) . ?
C5 C16 1.380(3) . ?
C6 C26 1.405(3) . ?
C6 C28 1.537(3) . ?
C6 C34 1.412(2) . ?
C7 H7 0.9300 . ?
C7 C23 1.383(3) . ?
C8 C14 1.440(2) . ?
C8 C28 1.518(2) . ?
C9 H9A 0.9600 . ?
C9 H9B 0.9600 . ?
C9 H9C 0.9600 . ?
C10 C11 1.375(3) . ?
C10 C18 1.404(2) . ?
C10 C28 1.533(2) . ?
C11 H11 0.9300 . ?
C11 C21 1.395(3) . ?
C12 H12 0.9800 . ?
C12 C24 1.533(2) . ?
C12 C30 1.512(3) . ?
C13 H13 0.9300 . ?
C13 C26 1.403(3) . ?
C14 C20 1.370(2) . ?
C14 C24 1.499(3) . ?
C15 H15 0.9300 . ?
C15 C25 1.379(3) . ?
C15 C27 1.382(3) . ?
C16 C20 1.463(2) . ?
C16 C33 1.406(3) . ?
C17 H17A 0.9600 . ?
C17 H17B 0.9600 . ?
C17 H17C 0.9600 . ?
C18 H18 0.9300 . ?
C18 C22 1.379(3) . ?
C19 H19A 0.9700 . ?
C19 H19B 0.9700 . ?
C21 H21 0.9300 . ?
C21 C40 1.390(3) . ?
C22 H22 0.9300 . ?
C22 C40 1.390(3) . ?
C24 H24A 0.9700 . ?
C24 H24B 0.9700 . ?
C25 H25 0.9300 . ?
C25 C32 1.381(3) . ?
C27 H27 0.9300 . ?
C27 C38 1.383(3) . ?
C28 H28 0.9800 . ?
C29 H29 0.9300 . ?
C29 C30 1.392(3) . ?
C29 C35 1.387(3) . ?
C30 C31 1.383(3) . ?
C31 H31 0.9300 . ?
C31 C37 1.383(3) . ?
C32 H32 0.9300 . ?
C33 H33 0.9300 . ?
C34 H34 0.9300 . ?
C34 C36 1.362(3) . ?
C35 H35 0.9300 . ?
C35 C39 1.385(4) . ?
C37 H37 0.9300 . ?
C37 C39 1.378(3) . ?
C38 H38 0.9300 . ?
C39 H39 0.9300 . ?

loop_
_geom_torsion_atom_site_label_1
_geom_torsion_atom_site_label_2
_geom_torsion_atom_site_label_3
_geom_torsion_atom_site_label_4
_geom_torsion
_geom_torsion_site_symmetry_1
_geom_torsion_site_symmetry_2
_geom_torsion_site_symmetry_3
_geom_torsion_site_symmetry_4
_geom_torsion_publ_flag
O1 C1 C4 C32 22.8(2) . . . . ?
O1 C1 C4 C38 -155.11(17) . . . . ?
O1 C1 C8 C14 0.4(2) . . . . ?
O1 C1 C8 C28 176.75(16) . . . . ?
O4 C12 C24 C14 -44.8(2) . . . . ?
O4 C12 C30 C29 146.42(16) . . . . ?
O4 C12 C30 C31 -36.8(2) . . . . ?
O5 C3 C13 C26 179.10(17) . . . . ?
O5 C3 C36 O3 -1.0(2) . . . . ?
O5 C3 C36 C34 -179.58(16) . . . . ?
C1 O1 C20 C14 1.5(2) . . . . ?
C1 O1 C20 C16 -170.94(16) . . . . ?
C1 C4 C32 C25 -178.71(18) . . . . ?
C1 C4 C38 C27 179.11(18) . . . . ?
C1 C8 C14 C20 0.5(2) . . . . ?
C1 C8 C14 C24 175.64(18) . . . . ?
C1 C8 C28 C6 -95.9(2) . . . . ?
C1 C8 C28 C10 130.38(19) . . . . ?
C3 O5 C19 O3 9.5(2) . . . . ?
C3 C13 C26 O4 176.17(15) . . . . ?
C3 C13 C26 C6 0.6(3) . . . . ?
C4 C1 C8 C14 -179.5(2) . . . . ?
C4 C1 C8 C28 -3.1(3) . . . . ?
C5 C7 C23 O2 179.21(19) . . . . ?
C5 C7 C23 C2 -1.2(3) . . . . ?
C5 C16 C20 O1 -154.21(19) . . . . ?
C5 C16 C20 C14 36.1(4) . . . . ?
C5 C16 C33 C2 -1.1(3) . . . . ?
C6 C34 C36 O3 -178.90(17) . . . . ?
C6 C34 C36 C3 -0.6(3) . . . . ?
C7 C5 C16 C20 -176.06(19) . . . . ?
C7 C5 C16 C33 2.0(3) . . . . ?
C8 C1 C4 C32 -157.3(2) . . . . ?
C8 C1 C4 C38 24.8(3) . . . . ?
C8 C14 C20 O1 -1.3(2) . . . . ?
C8 C14 C20 C16 168.8(2) . . . . ?
C8 C14 C24 C12 -33.0(3) . . . . ?
C9 O2 C23 C2 175.1(2) . . . . ?
C9 O2 C23 C7 -5.3(3) . . . . ?
C10 C11 C21 C40 1.5(3) . . . . ?
C10 C18 C22 C40 0.6(3) . . . . ?
C11 C10 C18 C22 1.7(3) . . . . ?
C11 C10 C28 C6 -156.01(17) . . . . ?
C11 C10 C28 C8 -23.8(3) . . . . ?
C11 C21 C40 O6 179.35(18) . . . . ?
C11 C21 C40 C22 0.9(3) . . . . ?
C12 O4 C26 C6 -49.5(2) . . . . ?
C12 O4 C26 C13 134.98(16) . . . . ?
C12 C30 C31 C37 -175.98(19) . . . . ?
C13 C3 C36 O3 176.65(16) . . . . ?
C13 C3 C36 C34 -1.9(3) . . . . ?
C14 C8 C28 C6 79.6(2) . . . . ?
C14 C8 C28 C10 -54.1(3) . . . . ?
C15 C25 C32 C4 -0.2(3) . . . . ?
C15 C27 C38 C4 -0.8(3) . . . . ?
C16 C5 C7 C23 -0.8(3) . . . . ?
C17 O6 C40 C21 5.6(3) . . . . ?
C17 O6 C40 C22 -175.93(18) . . . . ?
C18 C10 C11 C21 -2.8(3) . . . . ?
C18 C10 C28 C6 30.7(2) . . . . ?
C18 C10 C28 C8 162.91(17) . . . . ?
C18 C22 C40 O6 179.47(17) . . . . ?
C18 C22 C40 C21 -1.9(3) . . . . ?
C19 O3 C36 C3 6.9(2) . . . . ?
C19 O3 C36 C34 -174.62(19) . . . . ?
C19 O5 C3 C13 177.3(2) . . . . ?
C19 O5 C3 C36 -5.3(2) . . . . ?
C20 O1 C1 C4 178.79(15) . . . . ?
C20 O1 C1 C8 -1.1(2) . . . . ?
C20 C14 C24 C12 141.25(19) . . . . ?
C20 C16 C33 C2 177.0(2) . . . . ?
C23 C2 C33 C16 -0.8(4) . . . . ?
C24 C12 C30 C29 -95.15(19) . . . . ?
C24 C12 C30 C31 81.6(2) . . . . ?
C24 C14 C20 O1 -176.53(16) . . . . ?
C24 C14 C20 C16 -6.5(4) . . . . ?
C25 C15 C27 C38 -0.1(3) . . . . ?
C26 O4 C12 C24 119.20(16) . . . . ?
C26 O4 C12 C30 -120.47(16) . . . . ?
C26 C6 C28 C8 -46.5(2) . . . . ?
C26 C6 C28 C10 87.7(2) . . . . ?
C26 C6 C34 C36 2.9(2) . . . . ?
C27 C15 C25 C32 0.6(3) . . . . ?
C28 C6 C26 O4 -0.9(3) . . . . ?
C28 C6 C26 C13 174.21(16) . . . . ?
C28 C6 C34 C36 -174.51(15) . . . . ?
C28 C8 C14 C20 -175.61(18) . . . . ?
C28 C8 C14 C24 -0.5(3) . . . . ?
C28 C10 C11 C21 -176.24(18) . . . . ?
C28 C10 C18 C22 175.36(17) . . . . ?
C29 C30 C31 C37 0.8(3) . . . . ?
C29 C35 C39 C37 0.8(3) . . . . ?
C30 C12 C24 C14 -165.07(15) . . . . ?
C30 C29 C35 C39 0.0(3) . . . . ?
C30 C31 C37 C39 0.0(3) . . . . ?
C31 C37 C39 C35 -0.8(4) . . . . ?
C32 C4 C38 C27 1.2(3) . . . . ?
C33 C2 C23 O2 -178.4(2) . . . . ?
C33 C2 C23 C7 2.0(3) . . . . ?
C33 C16 C20 O1 27.8(3) . . . . ?
C33 C16 C20 C14 -142.0(2) . . . . ?
C34 C6 C26 O4 -178.02(15) . . . . ?
C34 C6 C26 C13 -2.9(2) . . . . ?
C34 C6 C28 C8 130.65(16) . . . . ?
C34 C6 C28 C10 -95.10(18) . . . . ?
C35 C29 C30 C12 176.04(18) . . . . ?
C35 C29 C30 C31 -0.8(3) . . . . ?
C36 O3 C19 O5 -10.1(2) . . . . ?
C36 C3 C13 C26 1.9(3) . . . . ?
C38 C4 C32 C25 -0.7(3) . . . . ?
